data_4081681
loop_
_publ_author_name
'Teets, Thomas S.'
'Labinger, Jay A.'
'Bercaw, John E.'

_publ_section_title
;
 A Thermodynamic Analysis of Rhenium(I)--Formyl C--H Bond Formation via
 Base-Assisted Heterolytic H2Cleavage in the Secondary Coordination Sphere
;
_journal_issue 19
_journal_name_full Organometallics
_journal_page_first 5530
_journal_paper_doi 10.1021/om400810v
_journal_volume 32
_journal_year 2013
_chemical_formula_sum 'C28 H26 B F4 N3 O5 P Re'
_chemical_formula_weight 788.50
_chemical_name_systematic
; 
 ? 
;
_space_group_IT_number 218
_symmetry_cell_setting cubic
_symmetry_space_group_name_Hall 'P -4n 2 3'
_symmetry_space_group_name_H-M 'P -4 3 n'
_atom_sites_solution_hydrogens geom
_atom_sites_solution_primary direct
_atom_sites_solution_secondary difmap
_audit_creation_method SHELXL-97
_cell_angle_alpha 90.00
_cell_angle_beta 90.00
_cell_angle_gamma 90.00
_cell_formula_units_Z 24
_cell_length_a 26.6871(4)
_cell_length_b 26.6871(4)
_cell_length_c 26.6871(4)
_cell_measurement_reflns_used 9094
_cell_measurement_temperature 100(2)
_cell_measurement_theta_max 32.12
_cell_measurement_theta_min 2.41
_cell_volume 19006.6(5)
_computing_cell_refinement 'Bruker SAINT'
_computing_data_collection 'Bruker APEX2'
_computing_data_reduction 'Bruker SAINT'
_computing_molecular_graphics 'Bruker SHELXTL'
_computing_publication_material 'Bruker SHELXTL'
_computing_structure_refinement 'SHELXL-97 (Sheldrick, 2008)'
_computing_structure_solution 'SHELXS-97 (Sheldrick, 2008)'
_diffrn_ambient_temperature 100(2)
_diffrn_measured_fraction_theta_full 1.000
_diffrn_measured_fraction_theta_max 1.000
_diffrn_measurement_device_type 'Bruker APEX-II CCD'
_diffrn_measurement_method '\f and \w scans'
_diffrn_radiation_monochromator graphite
_diffrn_radiation_source 'fine-focus sealed tube'
_diffrn_radiation_type MoK\a
_diffrn_radiation_wavelength 0.71073
_diffrn_reflns_av_R_equivalents 0.0000
_diffrn_reflns_av_sigmaI/netI 0.0258
_diffrn_reflns_limit_h_max 22
_diffrn_reflns_limit_h_min -22
_diffrn_reflns_limit_k_max 26
_diffrn_reflns_limit_k_min 0
_diffrn_reflns_limit_l_max 38
_diffrn_reflns_limit_l_min 2
_diffrn_reflns_number 9673
_diffrn_reflns_theta_full 30.50
_diffrn_reflns_theta_max 30.50
_diffrn_reflns_theta_min 1.71
_exptl_absorpt_coefficient_mu 3.950
_exptl_absorpt_correction_T_max 0.6277
_exptl_absorpt_correction_T_min 0.5366
_exptl_absorpt_correction_type multi-scan
_exptl_absorpt_process_details sadabs
_exptl_crystal_colour colourless
_exptl_crystal_density_diffrn 1.653
_exptl_crystal_density_method 'not measured'
_exptl_crystal_description block
_exptl_crystal_F_000 9264
_exptl_crystal_size_max 0.18
_exptl_crystal_size_mid 0.14
_exptl_crystal_size_min 0.13
_refine_diff_density_max 1.883
_refine_diff_density_min -0.570
_refine_diff_density_rms 0.117
_refine_ls_abs_structure_details 'Flack H D (1983), Acta Cryst. A39, 876-881'
_refine_ls_abs_structure_Flack -0.016(6)
_refine_ls_extinction_method none
_refine_ls_goodness_of_fit_ref 1.103
_refine_ls_hydrogen_treatment constr
_refine_ls_matrix_type full
_refine_ls_number_parameters 418
_refine_ls_number_reflns 9673
_refine_ls_number_restraints 155
_refine_ls_restrained_S_all 1.168
_refine_ls_R_factor_all 0.0341
_refine_ls_R_factor_gt 0.0277
_refine_ls_shift/su_max 0.006
_refine_ls_shift/su_mean 0.000
_refine_ls_structure_factor_coef Fsqd
_refine_ls_weighting_details 'calc w=1/[\s^2^(Fo^2^)+(0.0410P)^2^+15.5290P] where P=(Fo^2^+2Fc^2^)/3'
_refine_ls_weighting_scheme calc
_refine_ls_wR_factor_gt 0.0694
_refine_ls_wR_factor_ref 0.0732
_reflns_number_gt 8829
_reflns_number_total 9673
_reflns_threshold_expression >2sigma(I)
_cod_data_source_file om400810v_si_002.cif
_cod_data_source_block 4
_cod_depositor_comments
;
The following automatic conversions were performed:

'_symmetry_cell_setting' value 'Cubic' changed to 'cubic' according
to /home/saulius/struct/CIF-dictionaries/cif_core.dic dictionary
named 'cif_core.dic' version 2.4.2 from 2011-04-26.

Automatic conversion script
Id: cif_fix_values 1891 2012-01-12 08:04:46Z andrius 
;
_cod_original_sg_symbol_H-M P-43n
_cod_database_code 4081681

loop_
_symmetry_equiv_pos_as_xyz
'x, y, z'
'-x, -y, z'
'-x, y, -z'
'x, -y, -z'
'z, x, y'
'z, -x, -y'
'-z, -x, y'
'-z, x, -y'
'y, z, x'
'-y, z, -x'
'y, -z, -x'
'-y, -z, x'
'y+1/2, x+1/2, z+1/2'
'-y+1/2, -x+1/2, z+1/2'
'y+1/2, -x+1/2, -z+1/2'
'-y+1/2, x+1/2, -z+1/2'
'x+1/2, z+1/2, y+1/2'
'-x+1/2, z+1/2, -y+1/2'
'-x+1/2, -z+1/2, y+1/2'
'x+1/2, -z+1/2, -y+1/2'
'z+1/2, y+1/2, x+1/2'
'z+1/2, -y+1/2, -x+1/2'
'-z+1/2, y+1/2, -x+1/2'
'-z+1/2, -y+1/2, x+1/2'

loop_
_atom_site_label
_atom_site_type_symbol
_atom_site_fract_x
_atom_site_fract_y
_atom_site_fract_z
_atom_site_U_iso_or_equiv
_atom_site_adp_type
_atom_site_occupancy
_atom_site_symmetry_multiplicity
_atom_site_calc_flag
_atom_site_refinement_flags
_atom_site_disorder_assembly
_atom_site_disorder_group
P1 P -0.19473(3) 0.30604(4) 1.48740(3) 0.01813(16) Uani 1 1 d . . .
Re1 Re -0.277841(5) 0.327652(6) 1.524401(6) 0.02090(4) Uani 1 1 d . . .
N1 N -0.24486(11) 0.20457(12) 1.48439(11) 0.0200(6) Uani 1 1 d . . .
N2 N -0.24602(13) 0.14450(13) 1.41823(13) 0.0255(7) Uani 1 1 d . . .
N3 N -0.31518(12) 0.15668(12) 1.46847(12) 0.0222(6) Uani 1 1 d . . .
O1 O -0.27574(17) 0.42699(14) 1.46187(16) 0.0512(10) Uani 1 1 d . . .
O2 O -0.23578(13) 0.39410(14) 1.61123(13) 0.0401(8) Uani 1 1 d . . .
O3 O -0.38706(13) 0.34737(15) 1.56054(15) 0.0423(8) Uani 1 1 d . . .
O4 O -0.26731(11) 0.23412(11) 1.59548(10) 0.0260(6) Uani 1 1 d . . .
O5 O -0.33243(11) 0.26566(11) 1.44018(11) 0.0284(6) Uani 1 1 d . . .
C1 C -0.27777(18) 0.39056(16) 1.48288(18) 0.0344(9) Uani 1 1 d . . .
C2 C -0.24960(16) 0.36919(17) 1.57999(16) 0.0300(8) Uani 1 1 d . . .
C3 C -0.34671(17) 0.34140(17) 1.54904(18) 0.0329(9) Uani 1 1 d . . .
C4 C -0.27198(13) 0.26665(14) 1.56885(13) 0.0226(7) Uani 1 1 d . . .
C5 C -0.31107(14) 0.28695(15) 1.46930(15) 0.0241(7) Uani 1 1 d . . .
C11 C -0.14737(14) 0.35208(14) 1.50517(14) 0.0209(7) Uani 1 1 d . . .
C12 C -0.12393(15) 0.38225(15) 1.47049(15) 0.0265(7) Uani 1 1 d . . .
H12 H -0.1316 0.3785 1.4359 0.032 Uiso 1 1 calc R . .
C13 C -0.08878(18) 0.41853(17) 1.48535(17) 0.0352(10) Uani 1 1 d . . .
H13 H -0.0732 0.4393 1.4610 0.042 Uiso 1 1 calc R . .
C14 C -0.07707(18) 0.42379(17) 1.53528(17) 0.0355(10) Uani 1 1 d . . .
H14 H -0.0533 0.4483 1.5455 0.043 Uiso 1 1 calc R . .
C15 C -0.10000(15) 0.39326(15) 1.57074(16) 0.0272(8) Uani 1 1 d . . .
H15 H -0.0916 0.3969 1.6051 0.033 Uiso 1 1 calc R . .
C16 C -0.13482(15) 0.35776(15) 1.55643(14) 0.0240(7) Uani 1 1 d . . .
H16 H -0.1503 0.3372 1.5810 0.029 Uiso 1 1 calc R . .
C21 C -0.19256(13) 0.30513(13) 1.41840(13) 0.0196(6) Uani 1 1 d . . .
C22 C -0.15034(14) 0.28503(16) 1.39588(14) 0.0247(7) Uani 1 1 d . . .
H22 H -0.1233 0.2736 1.4161 0.030 Uiso 1 1 calc R . .
C23 C -0.14711(15) 0.28139(16) 1.34390(14) 0.0259(7) Uani 1 1 d . . .
H23 H -0.1179 0.2679 1.3287 0.031 Uiso 1 1 calc R . .
C24 C -0.18684(15) 0.29762(15) 1.31433(14) 0.0261(8) Uani 1 1 d . . .
H24 H -0.1854 0.2940 1.2790 0.031 Uiso 1 1 calc R . .
C25 C -0.22850(14) 0.31909(15) 1.33645(13) 0.0252(7) Uani 1 1 d . . .
H25 H -0.2551 0.3310 1.3160 0.030 Uiso 1 1 calc R . .
C26 C -0.23183(13) 0.32338(14) 1.38872(13) 0.0210(7) Uani 1 1 d . . .
H26 H -0.2603 0.3385 1.4038 0.025 Uiso 1 1 calc R . .
C31 C -0.16600(13) 0.24603(13) 1.50243(12) 0.0184(6) Uani 1 1 d . . .
C32 C -0.11517(14) 0.24316(15) 1.51525(13) 0.0219(7) Uani 1 1 d . . .
H32 H -0.0966 0.2732 1.5199 0.026 Uiso 1 1 calc R . .
C33 C -0.09155(14) 0.19744(16) 1.52124(14) 0.0254(7) Uani 1 1 d . . .
H33 H -0.0570 0.1960 1.5295 0.031 Uiso 1 1 calc R . .
C34 C -0.11908(15) 0.15359(15) 1.51504(13) 0.0246(7) Uani 1 1 d . . .
H34 H -0.1032 0.1221 1.5196 0.030 Uiso 1 1 calc R . .
C35 C -0.16899(15) 0.15534(14) 1.50244(13) 0.0225(7) Uani 1 1 d . . .
H35 H -0.1870 0.1249 1.4985 0.027 Uiso 1 1 calc R . .
C36 C -0.19408(13) 0.20145(14) 1.49514(12) 0.0189(6) Uani 1 1 d . . .
C37 C -0.26699(13) 0.16884(14) 1.45787(13) 0.0197(6) Uani 1 1 d . . .
C38 C -0.25397(19) 0.09092(16) 1.41015(19) 0.0367(10) Uani 1 1 d . . .
H38A H -0.2754 0.0776 1.4368 0.055 Uiso 1 1 calc R . .
H38B H -0.2216 0.0735 1.4106 0.055 Uiso 1 1 calc R . .
H38C H -0.2702 0.0857 1.3776 0.055 Uiso 1 1 calc R . .
C39 C -0.20660(15) 0.16791(18) 1.38911(15) 0.0287(8) Uani 1 1 d . . .
H39A H -0.2118 0.2043 1.3884 0.043 Uiso 1 1 calc R . .
H39B H -0.2073 0.1548 1.3548 0.043 Uiso 1 1 calc R . .
H39C H -0.1740 0.1605 1.4044 0.043 Uiso 1 1 calc R . .
C40 C -0.33675(14) 0.16723(17) 1.51711(15) 0.0280(8) Uani 1 1 d . . .
H40A H -0.3100 0.1691 1.5422 0.042 Uiso 1 1 calc R . .
H40B H -0.3602 0.1405 1.5262 0.042 Uiso 1 1 calc R . .
H40C H -0.3546 0.1993 1.5159 0.042 Uiso 1 1 calc R . .
C41 C -0.35146(16) 0.14353(18) 1.42979(16) 0.0306(8) Uani 1 1 d . . .
H41A H -0.3354 0.1453 1.3968 0.046 Uiso 1 1 calc R . .
H41B H -0.3796 0.1671 1.4309 0.046 Uiso 1 1 calc R . .
H41C H -0.3637 0.1094 1.4356 0.046 Uiso 1 1 calc R . .
B1 B 0.0000 0.5000 1.3625(3) 0.0383(13) Uani 1 2 d SDU . .
B2 B -0.1219(2) 0.1219(2) 0.8781(2) 0.0110(19) Uiso 0.50 3 d SPU . .
B3 B -0.19619(18) 0.19619(18) 1.19619(18) 0.0280(12) Uani 1 3 d SU . .
F1 F -0.0352(3) 0.5300(3) 1.3413(3) 0.120(3) Uani 0.815(9) 1 d PDU A 1
F1A F 0.0043(10) 0.5381(5) 1.3292(7) 0.088(6) Uani 0.185(9) 1 d PDU A 2
F2 F -0.0270(2) 0.4724(2) 1.3954(3) 0.106(2) Uani 0.815(9) 1 d PDU A 1
F2A F -0.0440(5) 0.5024(12) 1.3847(9) 0.109(6) Uani 0.185(9) 1 d PDU A 2
F3 F -0.1466(3) 0.1466(3) 0.8534(3) 0.048(2) Uani 0.50 3 d SPU . .
F4 F -0.1273(2) 0.1291(2) 0.9311(2) 0.0392(12) Uani 0.50 1 d PU . .
F5 F -0.16610(11) 0.16610(11) 1.16610(11) 0.0559(13) Uani 1 3 d SU . .
F6 F -0.19364(11) 0.24526(10) 1.17912(12) 0.0425(7) Uani 1 1 d U . .

loop_
_atom_site_aniso_label
_atom_site_aniso_U_11
_atom_site_aniso_U_22
_atom_site_aniso_U_33
_atom_site_aniso_U_23
_atom_site_aniso_U_13
_atom_site_aniso_U_12
P1 0.0181(4) 0.0213(4) 0.0151(4) -0.0002(3) 0.0002(3) -0.0024(3)
Re1 0.02059(7) 0.02153(7) 0.02057(7) -0.00459(5) 0.00189(5) -0.00148(5)
N1 0.0198(14) 0.0226(14) 0.0175(14) -0.0016(11) 0.0009(10) -0.0011(11)
N2 0.0262(16) 0.0267(16) 0.0236(16) -0.0080(12) 0.0037(12) -0.0033(12)
N3 0.0208(15) 0.0242(15) 0.0216(15) 0.0010(11) 0.0004(11) -0.0065(11)
O1 0.068(3) 0.0304(18) 0.055(2) 0.0093(15) -0.0020(19) 0.0028(18)
O2 0.0429(19) 0.0441(19) 0.0335(17) -0.0187(14) 0.0045(14) -0.0161(15)
O3 0.0284(16) 0.050(2) 0.049(2) -0.0148(16) 0.0075(14) 0.0019(14)
O4 0.0256(14) 0.0299(15) 0.0224(12) -0.0009(11) 0.0018(10) -0.0023(11)
O5 0.0300(15) 0.0287(14) 0.0266(14) -0.0008(11) -0.0061(11) -0.0026(11)
C1 0.036(2) 0.028(2) 0.039(2) -0.0048(17) -0.0023(19) 0.0021(17)
C2 0.029(2) 0.032(2) 0.029(2) -0.0025(17) 0.0056(16) -0.0050(16)
C3 0.030(2) 0.030(2) 0.038(2) -0.0137(17) 0.0040(17) -0.0062(16)
C4 0.0162(15) 0.0293(19) 0.0222(16) -0.0081(13) 0.0009(12) -0.0069(13)
C5 0.0192(16) 0.0267(18) 0.0264(19) 0.0020(14) 0.0025(13) 0.0036(13)
C11 0.0228(17) 0.0202(16) 0.0198(16) 0.0004(13) -0.0029(13) -0.0022(13)
C12 0.0305(19) 0.0240(18) 0.0249(18) 0.0060(15) -0.0044(15) -0.0064(14)
C13 0.039(2) 0.031(2) 0.036(2) 0.0083(17) -0.0036(18) -0.0147(17)
C14 0.038(2) 0.029(2) 0.040(2) -0.0034(17) -0.0110(18) -0.0106(17)
C15 0.0273(19) 0.0279(19) 0.0266(19) -0.0037(15) -0.0097(15) -0.0022(15)
C16 0.0259(18) 0.0261(18) 0.0199(16) 0.0000(13) -0.0026(14) -0.0042(14)
C21 0.0210(16) 0.0200(16) 0.0177(15) 0.0000(12) -0.0020(12) -0.0068(12)
C22 0.0217(17) 0.033(2) 0.0191(17) 0.0025(14) -0.0003(13) -0.0019(14)
C23 0.0252(18) 0.034(2) 0.0190(16) 0.0007(14) 0.0030(13) -0.0003(15)
C24 0.031(2) 0.0311(19) 0.0161(16) 0.0034(14) 0.0001(13) -0.0066(15)
C25 0.0238(17) 0.0317(19) 0.0201(17) 0.0069(13) -0.0057(13) -0.0065(14)
C26 0.0180(16) 0.0263(17) 0.0188(15) 0.0025(13) -0.0010(12) -0.0041(13)
C31 0.0210(16) 0.0221(16) 0.0122(14) 0.0009(11) 0.0009(12) -0.0003(12)
C32 0.0215(17) 0.0271(18) 0.0172(16) -0.0010(13) -0.0011(12) -0.0018(13)
C33 0.0196(17) 0.037(2) 0.0200(17) -0.0007(15) -0.0018(13) 0.0033(14)
C34 0.0303(19) 0.0274(18) 0.0161(17) 0.0014(13) -0.0004(13) 0.0080(14)
C35 0.0248(17) 0.0267(17) 0.0159(15) 0.0005(12) 0.0021(13) -0.0007(14)
C36 0.0217(16) 0.0233(16) 0.0117(14) -0.0007(12) 0.0019(12) -0.0020(13)
C37 0.0198(16) 0.0197(16) 0.0196(15) 0.0004(12) 0.0014(12) -0.0011(12)
C38 0.042(2) 0.026(2) 0.042(3) -0.0130(18) 0.003(2) -0.0029(18)
C39 0.0256(18) 0.039(2) 0.0213(17) -0.0083(16) 0.0005(14) -0.0020(16)
C40 0.0223(17) 0.037(2) 0.0248(18) 0.0005(16) 0.0054(14) -0.0026(15)
C41 0.027(2) 0.039(2) 0.026(2) -0.0021(16) -0.0068(15) -0.0086(16)
B1 0.046(4) 0.019(3) 0.050(4) 0.000 0.000 0.000(2)
B3 0.0280(12) 0.0280(12) 0.0280(12) 0.0018(11) -0.0018(11) -0.0018(11)
F1 0.119(6) 0.105(5) 0.135(6) 0.042(4) -0.048(5) 0.035(4)
F1A 0.094(12) 0.042(8) 0.127(12) 0.045(7) 0.004(10) -0.010(9)
F2 0.082(4) 0.057(3) 0.180(6) 0.055(3) 0.056(4) 0.008(3)
F2A 0.064(8) 0.109(11) 0.152(11) 0.032(10) 0.042(8) 0.008(9)
F3 0.048(2) 0.048(2) 0.048(2) -0.012(2) 0.012(2) -0.012(2)
F4 0.028(2) 0.054(3) 0.035(2) -0.032(2) 0.013(2) -0.010(2)
F5 0.0559(13) 0.0559(13) 0.0559(13) -0.0120(12) 0.0120(12) 0.0120(12)
F6 0.0436(16) 0.0344(12) 0.0495(17) 0.0137(12) -0.0119(13) -0.0074(11)

loop_
_atom_type_symbol
_atom_type_description
_atom_type_scat_dispersion_real
_atom_type_scat_dispersion_imag
_atom_type_scat_source
C C 0.0033 0.0016 'International Tables Vol C Tables 4.2.6.8 and 6.1.1.4'
H H 0.0000 0.0000 'International Tables Vol C Tables 4.2.6.8 and 6.1.1.4'
B B 0.0013 0.0007 'International Tables Vol C Tables 4.2.6.8 and 6.1.1.4'
N N 0.0061 0.0033 'International Tables Vol C Tables 4.2.6.8 and 6.1.1.4'
O O 0.0106 0.0060 'International Tables Vol C Tables 4.2.6.8 and 6.1.1.4'
F F 0.0171 0.0103 'International Tables Vol C Tables 4.2.6.8 and 6.1.1.4'
P P 0.1023 0.0942 'International Tables Vol C Tables 4.2.6.8 and 6.1.1.4'
Re Re -1.0185 7.2310 'International Tables Vol C Tables 4.2.6.8 and 6.1.1.4'

loop_
_geom_angle_atom_site_label_1
_geom_angle_atom_site_label_2
_geom_angle_atom_site_label_3
_geom_angle
_geom_angle_site_symmetry_1
_geom_angle_site_symmetry_3
C31 P1 C11 104.09(17) . .
C31 P1 C21 101.27(16) . .
C11 P1 C21 104.30(16) . .
C31 P1 Re1 119.37(12) . .
C11 P1 Re1 110.91(13) . .
C21 P1 Re1 115.24(12) . .
C3 Re1 C2 90.05(17) . .
C3 Re1 C1 91.7(2) . .
C2 Re1 C1 86.88(18) . .
C3 Re1 C4 91.49(18) . .
C2 Re1 C4 88.97(16) . .
C1 Re1 C4 174.79(17) . .
C3 Re1 C5 86.24(16) . .
C2 Re1 C5 176.26(17) . .
C1 Re1 C5 92.74(17) . .
C4 Re1 C5 91.60(14) . .
C3 Re1 P1 174.98(13) . .
C2 Re1 P1 94.97(13) . .
C1 Re1 P1 88.52(14) . .
C4 Re1 P1 88.70(10) . .
C5 Re1 P1 88.74(11) . .
C37 N1 C36 120.1(3) . .
C37 N2 C39 120.6(3) . .
C37 N2 C38 121.4(4) . .
C39 N2 C38 116.6(3) . .
C37 N3 C40 121.2(3) . .
C37 N3 C41 122.6(3) . .
C40 N3 C41 114.7(3) . .
O1 C1 Re1 175.6(4) . .
O2 C2 Re1 176.5(4) . .
O3 C3 Re1 175.5(4) . .
O4 C4 Re1 176.3(3) . .
O5 C5 Re1 175.2(3) . .
C12 C11 C16 118.6(3) . .
C12 C11 P1 122.2(3) . .
C16 C11 P1 119.1(3) . .
C11 C12 C13 121.1(4) . .
C14 C13 C12 119.7(4) . .
C13 C14 C15 119.9(4) . .
C16 C15 C14 120.7(4) . .
C15 C16 C11 120.0(4) . .
C22 C21 C26 119.8(3) . .
C22 C21 P1 117.7(3) . .
C26 C21 P1 122.5(3) . .
C21 C22 C23 120.6(4) . .
C24 C23 C22 119.7(4) . .
C25 C24 C23 120.0(3) . .
C24 C25 C26 120.6(3) . .
C21 C26 C25 119.1(3) . .
C32 C31 C36 119.9(3) . .
C32 C31 P1 120.6(3) . .
C36 C31 P1 119.0(3) . .
C33 C32 C31 121.2(4) . .
C32 C33 C34 119.2(3) . .
C35 C34 C33 120.8(4) . .
C34 C35 C36 121.5(4) . .
N1 C36 C35 122.9(3) . .
N1 C36 C31 119.6(3) . .
C35 C36 C31 117.4(3) . .
N1 C37 N3 118.9(3) . .
N1 C37 N2 125.1(3) . .
N3 C37 N2 116.0(3) . .
F2A B1 F2A 126(2) 2_565 .
F2A B1 F1A 109.5(13) 2_565 2_565
F2A B1 F1A 104.8(12) . 2_565
F2A B1 F1A 104.8(12) 2_565 .
F2A B1 F1A 109.5(13) . .
F1A B1 F1A 98.1(17) 2_565 .
F2A B1 F2 42.3(13) 2_565 2_565
F2A B1 F2 98.9(12) . 2_565
F1A B1 F2 151.5(12) 2_565 2_565
F1A B1 F2 88.4(10) . 2_565
F2A B1 F2 98.9(12) 2_565 .
F2A B1 F2 42.3(13) . .
F1A B1 F2 88.4(10) 2_565 .
F1A B1 F2 151.5(11) . .
F2 B1 F2 99.1(8) 2_565 .
F2A B1 F1 146.4(13) 2_565 .
F2A B1 F1 62.7(12) . .
F1A B1 F1 96.4(11) 2_565 .
F1A B1 F1 49.0(11) . .
F2 B1 F1 108.5(4) 2_565 .
F2 B1 F1 102.8(5) . .
F2A B1 F1 62.7(12) 2_565 2_565
F2A B1 F1 146.4(13) . 2_565
F1A B1 F1 49.0(11) 2_565 2_565
F1A B1 F1 96.4(11) . 2_565
F2 B1 F1 102.8(5) 2_565 2_565
F2 B1 F1 108.5(4) . 2_565
F1 B1 F1 130.9(10) . 2_565
F3 B2 F4 115.8(5) . 12_566
F3 B2 F4 115.8(5) . 6_456
F4 B2 F4 102.5(6) 12_566 6_456
F3 B2 F4 115.8(5) . .
F4 B2 F4 102.5(6) 12_566 .
F4 B2 F4 102.5(6) 6_456 .
F6 B3 F6 109.9(4) 10_546 7_656
F6 B3 F6 109.9(4) 10_546 .
F6 B3 F6 109.9(4) 7_656 .
F6 B3 F5 109.1(4) 10_546 .
F6 B3 F5 109.1(4) 7_656 .
F6 B3 F5 109.1(4) . .

loop_
_geom_bond_atom_site_label_1
_geom_bond_atom_site_label_2
_geom_bond_distance
_geom_bond_site_symmetry_2
P1 C31 1.820(4) .
P1 C11 1.825(4) .
P1 C21 1.842(4) .
P1 Re1 2.4956(9) .
Re1 C3 1.986(4) .
Re1 C2 1.999(4) .
Re1 C1 2.011(5) .
Re1 C4 2.020(4) .
Re1 C5 2.032(4) .
N1 C37 1.326(5) .
N1 C36 1.388(5) .
N2 C37 1.361(5) .
N2 C39 1.450(5) .
N2 C38 1.461(5) .
N3 C37 1.356(5) .
N3 C40 1.448(5) .
N3 C41 1.458(5) .
O1 C1 1.124(6) .
O2 C2 1.128(5) .
O3 C3 1.131(6) .
O4 C4 1.129(5) .
O5 C5 1.119(5) .
C11 C12 1.377(5) .
C11 C16 1.416(5) .
C12 C13 1.405(6) .
C13 C14 1.376(6) .
C14 C15 1.391(6) .
C15 C16 1.381(5) .
C21 C22 1.385(5) .
C21 C26 1.401(5) .
C22 C23 1.393(5) .
C23 C24 1.391(6) .
C24 C25 1.383(6) .
C25 C26 1.402(5) .
C31 C32 1.401(5) .
C31 C36 1.419(5) .
C32 C33 1.382(5) .
C33 C34 1.392(6) .
C34 C35 1.374(6) .
C35 C36 1.414(5) .
B1 F2A 1.317(10) 2_565
B1 F2A 1.317(10) .
B1 F1A 1.354(10) 2_565
B1 F1A 1.354(10) .
B1 F2 1.355(6) 2_565
B1 F2 1.355(6) .
B1 F1 1.358(5) .
B1 F1 1.358(6) 2_565
B2 F3 1.138(16) .
B2 F4 1.435(7) 12_566
B2 F4 1.435(7) 6_456
B2 F4 1.435(7) .
B3 F6 1.388(4) 10_546
B3 F6 1.388(4) 7_656
B3 F6 1.388(4) .
B3 F5 1.391(10) .

loop_
_platon_squeeze_void_nr
_platon_squeeze_void_average_x
_platon_squeeze_void_average_y
_platon_squeeze_void_average_z
_platon_squeeze_void_volume
_platon_squeeze_void_count_electrons
_platon_squeeze_void_content
1 0.000 0.000 0.000 393 77 ' '
2 0.308 0.000 0.000 59 4 ' '
3 0.692 0.000 0.000 59 4 ' '
4 0.000 0.000 0.308 59 4 ' '
5 0.000 0.000 0.692 59 4 ' '
6 0.500 0.192 0.500 59 4 ' '
7 1.000 0.308 0.000 59 4 ' '
8 0.500 0.500 0.500 393 77 ' '
9 0.500 0.500 0.192 59 4 ' '
10 0.500 0.500 0.808 59 4 ' '
11 0.192 0.500 0.500 59 4 ' '
12 0.808 0.500 0.500 59 4 ' '
13 0.000 0.692 0.000 59 4 ' '
14 0.500 0.808 0.500 59 4 ' '
